data_7200152
loop_
_publ_author_name
'Zhu, Ping'
'Gu, Wen'
'Liu, Mei-Ling'
'Song, Hai-Bin'
'Liu, Xin'
'Gao, Yue-Qiang'
'Duan, Hong-Yue'
'Yan, Shi-Ping'
'Liao, Dai-Zheng'

_publ_section_title
;
 A family of 3D lanthanide oxalatosuccinate with rare structures: 3D
 host framework incorporating a 3D alkali metal guest lattice
;
_journal_issue 2
_journal_name_full CrystEngComm
_journal_page_first 351
_journal_paper_doi 10.1039/b804956d
_journal_volume 11
_journal_year 2009
_chemical_formula_moiety 'C5 H6 Na Nd O10'
_chemical_formula_sum 'C5 H6 Na Nd O10'
_chemical_formula_weight 393.33
_chemical_name_systematic
;
?
;
_space_group_IT_number 14
_symmetry_cell_setting monoclinic
_symmetry_space_group_name_Hall '-P 2ybc'
_symmetry_space_group_name_H-M 'P 1 21/c 1'
_atom_sites_solution_hydrogens geom
_atom_sites_solution_primary direct
_atom_sites_solution_secondary difmap
_audit_creation_method SHELXL-97
_cell_angle_alpha 90.00
_cell_angle_beta 92.978(8)
_cell_angle_gamma 90.00
_cell_formula_units_Z 4
_cell_length_a 6.300(4)
_cell_length_b 9.500(6)
_cell_length_c 16.060(9)
_cell_measurement_reflns_used 2856
_cell_measurement_temperature 113(2)
_cell_measurement_theta_max 27.9725
_cell_measurement_theta_min 2.4916
_cell_volume 959.9(10)
_computing_cell_refinement 'CrystalClear (Rigaku/MSC Inc., 2005)'
_computing_data_collection 'CrystalClear (Rigaku/MSC Inc., 2005)'
_computing_data_reduction 'CrystalClear (Rigaku/MSC Inc., 2005)'
_computing_publication_material 'CrystalStructure 3.7.0'
_computing_structure_refinement 'SHELXL-97 (Sheldrick, 1997)'
_computing_structure_solution 'SHELXS-97 (Sheldrick, 1990)'
_diffrn_ambient_temperature 113(2)
_diffrn_detector_area_resol_mean 28.5714
_diffrn_measured_fraction_theta_full 0.968
_diffrn_measured_fraction_theta_max 0.968
_diffrn_measurement_device_type 'Rigaku Saturn'
_diffrn_measurement_method \w
_diffrn_radiation_monochromator confocal
_diffrn_radiation_source 'Rotating anode'
_diffrn_radiation_type MoK\a
_diffrn_radiation_wavelength 0.71070
_diffrn_reflns_av_R_equivalents 0.0479
_diffrn_reflns_av_sigmaI/netI 0.0427
_diffrn_reflns_limit_h_max 7
_diffrn_reflns_limit_h_min -7
_diffrn_reflns_limit_k_max 11
_diffrn_reflns_limit_k_min -10
_diffrn_reflns_limit_l_max 19
_diffrn_reflns_limit_l_min -19
_diffrn_reflns_number 9335
_diffrn_reflns_theta_full 25.01
_diffrn_reflns_theta_max 25.01
_diffrn_reflns_theta_min 2.49
_exptl_absorpt_coefficient_mu 5.501
_exptl_absorpt_correction_T_max 0.8979
_exptl_absorpt_correction_T_min 0.8100
_exptl_absorpt_correction_type multi-scan
_exptl_absorpt_process_details 'Jacobson, R. (1998) Private communication'
_exptl_crystal_colour Colorless
_exptl_crystal_density_diffrn 2.722
_exptl_crystal_density_method 'not measured'
_exptl_crystal_description Prism
_exptl_crystal_F_000 748
_exptl_crystal_size_max 0.04
_exptl_crystal_size_mid 0.03
_exptl_crystal_size_min 0.02
_refine_diff_density_max 1.072
_refine_diff_density_min -0.863
_refine_diff_density_rms 0.171
_refine_ls_extinction_method none
_refine_ls_goodness_of_fit_ref 0.657
_refine_ls_hydrogen_treatment constr
_refine_ls_matrix_type full
_refine_ls_number_parameters 173
_refine_ls_number_reflns 1644
_refine_ls_number_restraints 84
_refine_ls_restrained_S_all 0.649
_refine_ls_R_factor_all 0.0311
_refine_ls_R_factor_gt 0.0257
_refine_ls_shift/su_max 0.000
_refine_ls_shift/su_mean 0.000
_refine_ls_structure_factor_coef Fsqd
_refine_ls_weighting_details 'calc w=1/[\s^2^(Fo^2^)+(0.0955P)^2^+6.8748P] where P=(Fo^2^+2Fc^2^)/3'
_refine_ls_weighting_scheme calc
_refine_ls_wR_factor_gt 0.0770
_refine_ls_wR_factor_ref 0.0847
_reflns_number_gt 1503
_reflns_number_total 1644
_reflns_threshold_expression >2sigma(I)
_cod_data_source_file b804956d.txt
_cod_data_source_block shelxl
_cod_depositor_comments
;
The following automatic conversions were performed:
'_exptl_absorpt_correction_type' value 'Multi-scan' changed to
'multi-scan' according to
'/home/saulius/struct/CIF-dictionaries/cif_core.dic' dictionary named
'cif_core.dic' version 2.4.1 from 2010-06-29.

Automatic conversion script
Id: cif_fix_enum 1527 2010-12-29 10:47:43Z saulius 
;
_cod_original_sg_symbol_H-M P21/c
_cod_database_code 7200152

loop_
_symmetry_equiv_pos_as_xyz
'x, y, z'
'-x, y+1/2, -z+1/2'
'-x, -y, -z'
'x, -y-1/2, z-1/2'

loop_
_atom_site_label
_atom_site_type_symbol
_atom_site_fract_x
_atom_site_fract_y
_atom_site_fract_z
_atom_site_U_iso_or_equiv
_atom_site_adp_type
_atom_site_occupancy
_atom_site_symmetry_multiplicity
_atom_site_calc_flag
_atom_site_refinement_flags
_atom_site_disorder_assembly
_atom_site_disorder_group
Nd1 Nd 0.43711(4) 0.97107(3) 0.120305(15) 0.00492(15) Uani 1 1 d . . .
Na1 Na 0.9844(4) 0.9512(3) 0.25703(18) 0.0249(6) Uani 1 1 d U . .
O1 O 0.6918(6) 1.0980(5) 0.2167(3) 0.0213(10) Uani 1 1 d U . .
O2 O 0.7250(6) 1.3050(5) 0.2842(3) 0.0233(10) Uani 1 1 d . . .
O3 O 0.2752(6) 1.1026(4) 0.2352(2) 0.0165(9) Uani 1 1 d . . .
O4 O 0.3090(6) 1.3035(4) 0.3075(2) 0.0169(9) Uani 1 1 d U . .
O5 O 0.7375(6) 0.9910(4) 0.0285(2) 0.0087(8) Uani 1 1 d . . .
O6 O 1.0411(6) 0.9720(4) 0.1068(2) 0.0102(8) Uani 1 1 d U . .
O7 O 0.5687(7) 0.7796(4) -0.0784(2) 0.0200(9) Uani 1 1 d . . .
O8 O 0.4150(6) 0.7472(4) 0.0427(2) 0.0139(8) Uani 1 1 d . . .
C1 C 0.6185(8) 1.2030(6) 0.2548(3) 0.0109(11) Uani 1 1 d . . .
C2 C 0.3791(8) 1.2026(6) 0.2668(3) 0.0098(11) Uani 1 1 d U . .
C3 C 0.9373(9) 0.9890(6) 0.0392(3) 0.0081(11) Uani 1 1 d . . .
C4 C 0.4945(9) 0.7029(6) -0.0232(3) 0.0125(12) Uani 1 1 d U . .
C5 C 0.4940(11) 0.5442(5) -0.0396(3) 0.0135(13) Uani 1 1 d U . .
H5A H 0.3627 0.5193 -0.0729 0.016 Uiso 1 1 calc R . .
H5B H 0.6165 0.5205 -0.0732 0.016 Uiso 1 1 calc R . .
O9 O 0.974(2) 0.8606(14) 0.3829(9) 0.026(3) Uani 0.50 1 d PU . .
O9' O 1.013(2) 0.8059(12) 0.3789(8) 0.018(2) Uani 0.50 1 d PU . .
O10 O 0.9951(16) 1.1294(10) 0.3902(7) 0.025(2) Uani 0.50 1 d PU . .
O10' O 1.0239(16) 1.1477(10) 0.4394(7) 0.029(2) Uani 0.50 1 d PU . .

loop_
_atom_site_aniso_label
_atom_site_aniso_U_11
_atom_site_aniso_U_22
_atom_site_aniso_U_33
_atom_site_aniso_U_23
_atom_site_aniso_U_13
_atom_site_aniso_U_12
Nd1 0.0053(2) 0.0045(2) 0.0050(2) 0.00020(9) 0.00060(13) 0.00006(9)
Na1 0.0074(12) 0.0296(14) 0.0378(15) 0.0216(11) 0.0026(11) 0.0002(10)
O1 0.0104(19) 0.025(2) 0.028(2) -0.0190(19) -0.0024(17) 0.0049(18)
O2 0.014(2) 0.027(2) 0.030(2) -0.016(2) 0.0123(18) -0.0103(19)
O3 0.0074(19) 0.025(2) 0.018(2) -0.0143(17) 0.0086(16) -0.0063(17)
O4 0.0153(12) 0.0172(12) 0.0183(12) -0.0037(9) 0.0008(9) 0.0008(9)
O5 0.005(2) 0.0142(18) 0.0075(19) 0.0025(14) 0.0036(15) -0.0017(15)
O6 0.007(2) 0.016(2) 0.0073(19) -0.0006(14) 0.0018(16) -0.0013(14)
O7 0.034(2) 0.013(2) 0.013(2) -0.0013(16) 0.0033(18) -0.0025(18)
O8 0.025(2) 0.0054(19) 0.0116(19) -0.0021(15) 0.0048(17) 0.0023(17)
C1 0.009(3) 0.012(3) 0.011(3) -0.004(2) -0.002(2) -0.006(2)
C2 0.0098(14) 0.0101(14) 0.0095(13) -0.0011(9) -0.0002(9) -0.0001(9)
C3 0.012(3) 0.007(2) 0.006(3) -0.0025(19) 0.002(2) 0.000(2)
C4 0.021(3) 0.008(2) 0.008(2) -0.0022(19) -0.001(2) -0.004(2)
C5 0.025(3) 0.011(3) 0.004(3) 0.005(2) 0.002(2) 0.000(2)
O9 0.023(5) 0.030(7) 0.025(4) -0.001(5) 0.003(4) -0.005(5)
O9' 0.024(5) 0.015(6) 0.015(4) 0.001(4) 0.003(4) 0.004(5)
O10 0.031(5) 0.023(4) 0.020(5) 0.007(4) 0.001(4) -0.005(4)
O10' 0.033(5) 0.027(5) 0.026(5) 0.001(4) -0.004(4) 0.006(4)

loop_
_atom_type_symbol
_atom_type_description
_atom_type_scat_dispersion_real
_atom_type_scat_dispersion_imag
_atom_type_scat_source
C C 0.0033 0.0016 'International Tables Vol C Tables 4.2.6.8 and 6.1.1.4'
H H 0.0000 0.0000 'International Tables Vol C Tables 4.2.6.8 and 6.1.1.4'
O O 0.0106 0.0060 'International Tables Vol C Tables 4.2.6.8 and 6.1.1.4'
Nd Nd -0.1943 3.0179 'International Tables Vol C Tables 4.2.6.8 and 6.1.1.4'
Na Na 0.0362 0.0249 'International Tables Vol C Tables 4.2.6.8 and 6.1.1.4'

loop_
_geom_angle_atom_site_label_1
_geom_angle_atom_site_label_2
_geom_angle_atom_site_label_3
_geom_angle
_geom_angle_site_symmetry_1
_geom_angle_site_symmetry_3
_geom_angle_publ_flag
O2 Nd1 O7 141.91(14) 2_645 3_675 ?
O2 Nd1 O8 75.38(14) 2_645 . ?
O7 Nd1 O8 133.78(13) 3_675 . ?
O2 Nd1 O5 141.13(13) 2_645 . ?
O7 Nd1 O5 76.33(13) 3_675 . ?
O8 Nd1 O5 77.80(13) . . ?
O2 Nd1 O1 101.45(16) 2_645 . ?
O7 Nd1 O1 72.73(15) 3_675 . ?
O8 Nd1 O1 138.75(13) . . ?
O5 Nd1 O1 81.05(14) . . ?
O2 Nd1 O3 70.15(15) 2_645 . ?
O7 Nd1 O3 73.70(14) 3_675 . ?
O8 Nd1 O3 142.46(13) . . ?
O5 Nd1 O3 139.57(13) . . ?
O1 Nd1 O3 64.57(13) . . ?
O2 Nd1 O6 67.08(13) 2_645 1_455 ?
O7 Nd1 O6 88.41(13) 3_675 1_455 ?
O8 Nd1 O6 85.93(13) . 1_455 ?
O5 Nd1 O6 138.00(13) . 1_455 ?
O1 Nd1 O6 131.59(13) . 1_455 ?
O3 Nd1 O6 67.44(12) . 1_455 ?
O2 Nd1 O4 65.05(13) 2_645 2_645 ?
O7 Nd1 O4 137.70(13) 3_675 2_645 ?
O8 Nd1 O4 72.74(14) . 2_645 ?
O5 Nd1 O4 80.44(13) . 2_645 ?
O1 Nd1 O4 69.07(14) . 2_645 ?
O3 Nd1 O4 104.61(14) . 2_645 ?
O6 Nd1 O4 131.01(12) 1_455 2_645 ?
O2 Nd1 O5 119.48(14) 2_645 3_675 ?
O7 Nd1 O5 67.44(12) 3_675 3_675 ?
O8 Nd1 O5 69.21(12) . 3_675 ?
O5 Nd1 O5 75.00(14) . 3_675 ?
O1 Nd1 O5 137.18(14) . 3_675 ?
O3 Nd1 O5 116.18(13) . 3_675 ?
O6 Nd1 O5 63.02(12) 1_455 3_675 ?
O4 Nd1 O5 138.07(12) 2_645 3_675 ?
O2 Nd1 Na1 40.36(10) 2_645 1_455 ?
O7 Nd1 Na1 102.17(10) 3_675 1_455 ?
O8 Nd1 Na1 103.39(10) . 1_455 ?
O5 Nd1 Na1 178.50(9) . 1_455 ?
O1 Nd1 Na1 98.52(11) . 1_455 ?
O3 Nd1 Na1 39.33(10) . 1_455 ?
O6 Nd1 Na1 41.57(10) 1_455 1_455 ?
O4 Nd1 Na1 100.77(10) 2_645 1_455 ?
O5 Nd1 Na1 104.50(10) 3_675 1_455 ?
O2 Nd1 Na1 90.07(11) 2_645 . ?
O7 Nd1 Na1 101.29(11) 3_675 . ?
O8 Nd1 Na1 105.17(10) . . ?
O5 Nd1 Na1 70.43(11) . . ?
O1 Nd1 Na1 33.81(10) . . ?
O3 Nd1 Na1 89.50(11) . . ?
O6 Nd1 Na1 151.56(10) 1_455 . ?
O4 Nd1 Na1 37.00(10) 2_645 . ?
O5 Nd1 Na1 145.34(9) 3_675 . ?
Na1 Nd1 Na1 109.99(8) 1_455 . ?
O2 Nd1 Nd1 142.72(11) 2_645 3_675 ?
O7 Nd1 Nd1 66.85(9) 3_675 3_675 ?
O8 Nd1 Nd1 68.95(9) . 3_675 ?
O5 Nd1 Nd1 38.69(9) . 3_675 ?
O1 Nd1 Nd1 112.30(11) . 3_675 ?
O3 Nd1 Nd1 138.77(10) . 3_675 ?
O6 Nd1 Nd1 99.32(9) 1_455 3_675 ?
O4 Nd1 Nd1 112.32(9) 2_645 3_675 ?
O5 Nd1 Nd1 36.31(9) 3_675 3_675 ?
Na1 Nd1 Nd1 140.79(4) 1_455 3_675 ?
Na1 Nd1 Nd1 109.09(5) . 3_675 ?
O9 Na1 O3 115.7(4) . 1_655 ?
O9 Na1 O1 114.8(4) . . ?
O3 Na1 O1 101.43(18) 1_655 . ?
O9 Na1 O9' 13.7(4) . . ?
O3 Na1 O9' 116.4(4) 1_655 . ?
O1 Na1 O9' 125.9(3) . . ?
O9 Na1 O2 95.0(4) . 2_745 ?
O3 Na1 O2 72.91(17) 1_655 2_745 ?
O1 Na1 O2 148.32(19) . 2_745 ?
O9' Na1 O2 82.4(3) . 2_745 ?
O9 Na1 O6 160.6(4) . . ?
O3 Na1 O6 69.78(14) 1_655 . ?
O1 Na1 O6 80.55(16) . . ?
O9' Na1 O6 146.9(3) . . ?
O2 Na1 O6 68.16(15) 2_745 . ?
O9 Na1 O4 96.0(4) . 2_645 ?
O3 Na1 O4 147.10(18) 1_655 2_645 ?
O1 Na1 O4 70.75(16) . 2_645 ?
O9' Na1 O4 92.2(4) . 2_645 ?
O2 Na1 O4 96.79(18) 2_745 2_645 ?
O6 Na1 O4 77.36(15) . 2_645 ?
O9 Na1 O10 61.5(4) . . ?
O3 Na1 O10 75.6(2) 1_655 . ?
O1 Na1 O10 80.6(2) . . ?
O9' Na1 O10 73.7(4) . . ?
O2 Na1 O10 125.7(3) 2_745 . ?
O6 Na1 O10 136.0(2) . . ?
O4 Na1 O10 131.4(3) 2_645 . ?
O9 Na1 Nd1 128.8(4) . 1_655 ?
O3 Na1 Nd1 41.78(10) 1_655 1_655 ?
O1 Na1 Nd1 114.85(14) . 1_655 ?
O9' Na1 Nd1 119.2(3) . 1_655 ?
O2 Na1 Nd1 41.20(11) 2_745 1_655 ?
O6 Na1 Nd1 42.14(10) . 1_655 ?
O4 Na1 Nd1 111.05(13) 2_645 1_655 ?
O10 Na1 Nd1 116.5(2) . 1_655 ?
O9 Na1 Nd1 117.2(4) . . ?
O3 Na1 Nd1 122.82(13) 1_655 . ?
O1 Na1 Nd1 35.59(10) . . ?
O9' Na1 Nd1 120.2(3) . . ?
O2 Na1 Nd1 121.39(15) 2_745 . ?
O6 Na1 Nd1 67.85(11) . . ?
O4 Na1 Nd1 36.96(10) 2_645 . ?
O10 Na1 Nd1 112.8(2) . . ?
Nd1 Na1 Nd1 109.99(8) 1_655 . ?
C1 O1 Na1 128.8(4) . . ?
C1 O1 Nd1 116.3(3) . . ?
Na1 O1 Nd1 110.60(17) . . ?
C1 O2 Na1 137.5(4) . 2_755 ?
C1 O2 Nd1 119.9(3) . 2_655 ?
Na1 O2 Nd1 98.45(16) 2_755 2_655 ?
C2 O3 Na1 142.8(4) . 1_455 ?
C2 O3 Nd1 117.2(3) . . ?
Na1 O3 Nd1 98.89(15) 1_455 . ?
C2 O4 Nd1 119.7(3) . 2_655 ?
C2 O4 Na1 119.1(3) . 2_655 ?
Nd1 O4 Na1 106.04(16) 2_655 2_655 ?
C3 O5 Nd1 135.1(3) . . ?
C3 O5 Nd1 119.9(3) . 3_675 ?
Nd1 O5 Nd1 105.00(14) . 3_675 ?
C3 O6 Na1 140.0(4) . . ?
C3 O6 Nd1 123.5(4) . 1_655 ?
Na1 O6 Nd1 96.29(15) . 1_655 ?
C4 O7 Nd1 138.6(4) . 3_675 ?
C4 O8 Nd1 134.0(3) . . ?
O2 C1 O1 125.9(5) . . ?
O2 C1 C2 117.7(5) . . ?
O1 C1 C2 116.4(5) . . ?
O3 C2 O4 127.1(5) . . ?
O3 C2 C1 116.8(5) . . ?
O4 C2 C1 116.1(5) . . ?
O6 C3 O5 126.4(5) . . ?
O6 C3 C3 117.5(6) . 3_775 ?
O5 C3 C3 116.0(6) . 3_775 ?
O7 C4 O8 125.1(5) . . ?
O7 C4 C5 116.6(5) . . ?
O8 C4 C5 118.3(5) . . ?
C5 C5 C4 113.5(6) 3_665 . ?
C5 C5 H5A 108.9 3_665 . ?
C4 C5 H5A 108.9 . . ?
C5 C5 H5B 108.9 3_665 . ?
C4 C5 H5B 108.9 . . ?
H5A C5 H5B 107.7 . . ?
O9' O9 Na1 103(3) . . ?
O9 O9' Na1 64(2) . . ?
O10' O10 Na1 152.0(12) . . ?

loop_
_geom_bond_atom_site_label_1
_geom_bond_atom_site_label_2
_geom_bond_distance
_geom_bond_site_symmetry_2
_geom_bond_publ_flag
Nd1 O2 2.459(4) 2_645 ?
Nd1 O7 2.463(4) 3_675 ?
Nd1 O8 2.465(4) . ?
Nd1 O5 2.466(4) . ?
Nd1 O1 2.484(4) . ?
Nd1 O3 2.491(4) . ?
Nd1 O6 2.493(4) 1_455 ?
Nd1 O4 2.499(4) 2_645 ?
Nd1 O5 2.603(4) 3_675 ?
Nd1 Na1 3.693(3) 1_455 ?
Nd1 Na1 3.995(3) . ?
Nd1 Nd1 4.023(2) 3_675 ?
Na1 O9 2.201(15) . ?
Na1 O3 2.369(5) 1_655 ?
Na1 O1 2.374(5) . ?
Na1 O9' 2.395(13) . ?
Na1 O2 2.418(5) 2_745 ?
Na1 O6 2.466(5) . ?
Na1 O4 2.502(5) 2_645 ?
Na1 O10 2.726(11) . ?
Na1 Nd1 3.693(3) 1_655 ?
O1 C1 1.270(7) . ?
O2 C1 1.256(7) . ?
O2 Na1 2.418(5) 2_755 ?
O2 Nd1 2.459(4) 2_655 ?
O3 C2 1.246(7) . ?
O3 Na1 2.369(5) 1_455 ?
O4 C2 1.253(7) . ?
O4 Nd1 2.499(4) 2_655 ?
O4 Na1 2.502(5) 2_655 ?
O5 C3 1.262(7) . ?
O5 Nd1 2.603(4) 3_675 ?
O6 C3 1.248(7) . ?
O6 Nd1 2.493(4) 1_655 ?
O7 C4 1.255(7) . ?
O7 Nd1 2.463(4) 3_675 ?
O8 C4 1.266(6) . ?
C1 C2 1.531(8) . ?
C3 C3 1.534(11) 3_775 ?
C4 C5 1.531(8) . ?
C5 C5 1.524(10) 3_665 ?
C5 H5A 0.9900 . ?
C5 H5B 0.9900 . ?
O9 O9' 0.580(13) . ?
O10 O10' 0.820(11) . ?

loop_
_geom_torsion_atom_site_label_1
_geom_torsion_atom_site_label_2
_geom_torsion_atom_site_label_3
_geom_torsion_atom_site_label_4
_geom_torsion
_geom_torsion_site_symmetry_1
_geom_torsion_site_symmetry_2
_geom_torsion_site_symmetry_3
_geom_torsion_site_symmetry_4
_geom_torsion_publ_flag
O2 Nd1 Na1 O9 -15.4(4) 2_645 . . . ?
O7 Nd1 Na1 O9 128.0(4) 3_675 . . . ?
O8 Nd1 Na1 O9 -90.3(4) . . . . ?
O5 Nd1 Na1 O9 -161.1(4) . . . . ?
O1 Nd1 Na1 O9 95.4(4) . . . . ?
O3 Nd1 Na1 O9 54.7(4) . . . . ?
O6 Nd1 Na1 O9 20.0(4) 1_455 . . . ?
O4 Nd1 Na1 O9 -60.8(4) 2_645 . . . ?
O5 Nd1 Na1 O9 -165.5(4) 3_675 . . . ?
Na1 Nd1 Na1 O9 20.5(4) 1_455 . . . ?
Nd1 Nd1 Na1 O9 -162.8(4) 3_675 . . . ?
O2 Nd1 Na1 O3 -171.06(18) 2_645 . . 1_655 ?
O7 Nd1 Na1 O3 -27.66(18) 3_675 . . 1_655 ?
O8 Nd1 Na1 O3 114.08(17) . . . 1_655 ?
O5 Nd1 Na1 O3 43.27(17) . . . 1_655 ?
O1 Nd1 Na1 O3 -60.3(2) . . . 1_655 ?
O3 Nd1 Na1 O3 -100.9(2) . . . 1_655 ?
O6 Nd1 Na1 O3 -135.7(2) 1_455 . . 1_655 ?
O4 Nd1 Na1 O3 143.6(2) 2_645 . . 1_655 ?
O5 Nd1 Na1 O3 38.8(2) 3_675 . . 1_655 ?
Na1 Nd1 Na1 O3 -135.20(13) 1_455 . . 1_655 ?
Nd1 Nd1 Na1 O3 41.54(16) 3_675 . . 1_655 ?
O2 Nd1 Na1 O1 -110.8(2) 2_645 . . . ?
O7 Nd1 Na1 O1 32.6(2) 3_675 . . . ?
O8 Nd1 Na1 O1 174.4(2) . . . . ?
O5 Nd1 Na1 O1 103.5(2) . . . . ?
O3 Nd1 Na1 O1 -40.6(2) . . . . ?
O6 Nd1 Na1 O1 -75.4(3) 1_455 . . . ?
O4 Nd1 Na1 O1 -156.2(3) 2_645 . . . ?
O5 Nd1 Na1 O1 99.1(2) 3_675 . . . ?
Na1 Nd1 Na1 O1 -74.9(2) 1_455 . . . ?
Nd1 Nd1 Na1 O1 101.8(2) 3_675 . . . ?
O2 Nd1 Na1 O9' -0.2(4) 2_645 . . . ?
O7 Nd1 Na1 O9' 143.2(4) 3_675 . . . ?
O8 Nd1 Na1 O9' -75.0(4) . . . . ?
O5 Nd1 Na1 O9' -145.9(4) . . . . ?
O1 Nd1 Na1 O9' 110.6(4) . . . . ?
O3 Nd1 Na1 O9' 70.0(4) . . . . ?
O6 Nd1 Na1 O9' 35.2(4) 1_455 . . . ?
O4 Nd1 Na1 O9' -45.6(4) 2_645 . . . ?
O5 Nd1 Na1 O9' -150.3(4) 3_675 . . . ?
Na1 Nd1 Na1 O9' 35.7(4) 1_455 . . . ?
Nd1 Nd1 Na1 O9' -147.6(3) 3_675 . . . ?
O2 Nd1 Na1 O2 99.9(2) 2_645 . . 2_745 ?
O7 Nd1 Na1 O2 -116.73(17) 3_675 . . 2_745 ?
O8 Nd1 Na1 O2 25.01(17) . . . 2_745 ?
O5 Nd1 Na1 O2 -45.81(17) . . . 2_745 ?
O1 Nd1 Na1 O2 -149.3(3) . . . 2_745 ?
O3 Nd1 Na1 O2 170.01(17) . . . 2_745 ?
O6 Nd1 Na1 O2 135.3(2) 1_455 . . 2_745 ?
O4 Nd1 Na1 O2 54.5(2) 2_645 . . 2_745 ?
O5 Nd1 Na1 O2 -50.2(2) 3_675 . . 2_745 ?
Na1 Nd1 Na1 O2 135.73(13) 1_455 . . 2_745 ?
Nd1 Nd1 Na1 O2 -47.53(15) 3_675 . . 2_745 ?
O2 Nd1 Na1 O6 143.89(15) 2_645 . . . ?
O7 Nd1 Na1 O6 -72.70(14) 3_675 . . . ?
O8 Nd1 Na1 O6 69.03(14) . . . . ?
O5 Nd1 Na1 O6 -1.78(13) . . . . ?
O1 Nd1 Na1 O6 -105.3(2) . . . . ?
O3 Nd1 Na1 O6 -145.96(14) . . . . ?
O6 Nd1 Na1 O6 179.3(3) 1_455 . . . ?
O4 Nd1 Na1 O6 98.52(19) 2_645 . . . ?
O5 Nd1 Na1 O6 -6.2(2) 3_675 . . . ?
Na1 Nd1 Na1 O6 179.75(9) 1_455 . . . ?
Nd1 Nd1 Na1 O6 -3.51(11) 3_675 . . . ?
O2 Nd1 Na1 O4 45.37(19) 2_645 . . 2_645 ?
O7 Nd1 Na1 O4 -171.22(18) 3_675 . . 2_645 ?
O8 Nd1 Na1 O4 -29.49(18) . . . 2_645 ?
O5 Nd1 Na1 O4 -100.30(18) . . . 2_645 ?
O1 Nd1 Na1 O4 156.2(3) . . . 2_645 ?
O3 Nd1 Na1 O4 115.52(18) . . . 2_645 ?
O6 Nd1 Na1 O4 80.8(2) 1_455 . . 2_645 ?
O5 Nd1 Na1 O4 -104.7(2) 3_675 . . 2_645 ?
Na1 Nd1 Na1 O4 81.23(17) 1_455 . . 2_645 ?
Nd1 Nd1 Na1 O4 -102.03(16) 3_675 . . 2_645 ?
O2 Nd1 Na1 O10 -84.0(3) 2_645 . . . ?
O7 Nd1 Na1 O10 59.5(2) 3_675 . . . ?
O8 Nd1 Na1 O10 -158.8(2) . . . . ?
O5 Nd1 Na1 O10 130.4(2) . . . . ?
O1 Nd1 Na1 O10 26.8(3) . . . . ?
O3 Nd1 Na1 O10 -13.8(2) . . . . ?
O6 Nd1 Na1 O10 -48.6(3) 1_455 . . . ?
O4 Nd1 Na1 O10 -129.3(3) 2_645 . . . ?
O5 Nd1 Na1 O10 125.9(3) 3_675 . . . ?
Na1 Nd1 Na1 O10 -48.1(2) 1_455 . . . ?
Nd1 Nd1 Na1 O10 128.6(2) 3_675 . . . ?
O2 Nd1 Na1 Nd1 144.14(12) 2_645 . . 1_655 ?
O7 Nd1 Na1 Nd1 -72.46(11) 3_675 . . 1_655 ?
O8 Nd1 Na1 Nd1 69.28(11) . . . 1_655 ?
O5 Nd1 Na1 Nd1 -1.53(10) . . . 1_655 ?
O1 Nd1 Na1 Nd1 -105.1(2) . . . 1_655 ?
O3 Nd1 Na1 Nd1 -145.72(11) . . . 1_655 ?
O6 Nd1 Na1 Nd1 179.53(17) 1_455 . . 1_655 ?
O4 Nd1 Na1 Nd1 98.77(17) 2_645 . . 1_655 ?
O5 Nd1 Na1 Nd1 -5.97(18) 3_675 . . 1_655 ?
Na1 Nd1 Na1 Nd1 180.0 1_455 . . 1_655 ?
Nd1 Nd1 Na1 Nd1 -3.26(7) 3_675 . . 1_655 ?
O9 Na1 O1 C1 52.8(6) . . . . ?
O3 Na1 O1 C1 -72.8(5) 1_655 . . . ?
O9' Na1 O1 C1 62.2(6) . . . . ?
O2 Na1 O1 C1 -148.7(5) 2_745 . . . ?
O6 Na1 O1 C1 -139.8(5) . . . . ?
O4 Na1 O1 C1 140.4(5) 2_645 . . . ?
O10 Na1 O1 C1 0.3(5) . . . . ?
Nd1 Na1 O1 C1 -114.6(5) 1_655 . . . ?
Nd1 Na1 O1 C1 155.3(6) . . . . ?
O9 Na1 O1 Nd1 -102.6(4) . . . . ?
O3 Na1 O1 Nd1 131.88(18) 1_655 . . . ?
O9' Na1 O1 Nd1 -93.2(4) . . . . ?
O2 Na1 O1 Nd1 56.0(4) 2_745 . . . ?
O6 Na1 O1 Nd1 64.90(18) . . . . ?
O4 Na1 O1 Nd1 -14.91(16) 2_645 . . . ?
O10 Na1 O1 Nd1 -155.0(3) . . . . ?
Nd1 Na1 O1 Nd1 90.01(18) 1_655 . . . ?
O2 Nd1 O1 C1 -86.2(4) 2_645 . . . ?
O7 Nd1 O1 C1 54.9(4) 3_675 . . . ?
O8 Nd1 O1 C1 -167.0(4) . . . . ?
O5 Nd1 O1 C1 133.2(4) . . . . ?
O3 Nd1 O1 C1 -24.9(4) . . . . ?
O6 Nd1 O1 C1 -16.8(5) 1_455 . . . ?
O4 Nd1 O1 C1 -143.7(4) 2_645 . . . ?
O5 Nd1 O1 C1 77.0(4) 3_675 . . . ?
Na1 Nd1 O1 C1 -45.3(4) 1_455 . . . ?
Na1 Nd1 O1 C1 -158.7(5) . . . . ?
Nd1 Nd1 O1 C1 109.9(4) 3_675 . . . ?
O2 Nd1 O1 Na1 72.5(2) 2_645 . . . ?
O7 Nd1 O1 Na1 -146.4(2) 3_675 . . . ?
O8 Nd1 O1 Na1 -8.3(3) . . . . ?
O5 Nd1 O1 Na1 -68.03(18) . . . . ?
O3 Nd1 O1 Na1 133.8(2) . . . . ?
O6 Nd1 O1 Na1 141.95(16) 1_455 . . . ?
O4 Nd1 O1 Na1 15.09(17) 2_645 . . . ?
O5 Nd1 O1 Na1 -124.3(2) 3_675 . . . ?
Na1 Nd1 O1 Na1 113.43(17) 1_455 . . . ?
Nd1 Nd1 O1 Na1 -91.32(18) 3_675 . . . ?
O2 Nd1 O3 C2 137.5(4) 2_645 . . . ?
O7 Nd1 O3 C2 -54.7(4) 3_675 . . . ?
O8 Nd1 O3 C2 162.0(3) . . . . ?
O5 Nd1 O3 C2 -11.0(5) . . . . ?
O1 Nd1 O3 C2 23.6(4) . . . . ?
O6 Nd1 O3 C2 -149.8(4) 1_455 . . . ?
O4 Nd1 O3 C2 81.4(4) 2_645 . . . ?
O5 Nd1 O3 C2 -108.6(4) 3_675 . . . ?
Na1 Nd1 O3 C2 170.6(5) 1_455 . . . ?
Na1 Nd1 O3 C2 47.3(4) . . . . ?
Nd1 Nd1 O3 C2 -71.8(4) 3_675 . . . ?
O2 Nd1 O3 Na1 -33.11(16) 2_645 . . 1_455 ?
O7 Nd1 O3 Na1 134.72(18) 3_675 . . 1_455 ?
O8 Nd1 O3 Na1 -8.7(3) . . . 1_455 ?
O5 Nd1 O3 Na1 178.41(15) . . . 1_455 ?
O1 Nd1 O3 Na1 -147.0(2) . . . 1_455 ?
O6 Nd1 O3 Na1 39.54(14) 1_455 . . 1_455 ?
O4 Nd1 O3 Na1 -89.22(17) 2_645 . . 1_455 ?
O5 Nd1 O3 Na1 80.81(18) 3_675 . . 1_455 ?
Na1 Nd1 O3 Na1 -123.36(15) . . . 1_455 ?
Nd1 Nd1 O3 Na1 117.53(14) 3_675 . . 1_455 ?
O2 Nd1 O5 C3 -62.8(5) 2_645 . . . ?
O7 Nd1 O5 C3 108.7(5) 3_675 . . . ?
O8 Nd1 O5 C3 -110.0(5) . . . . ?
O1 Nd1 O5 C3 34.4(5) . . . . ?
O3 Nd1 O5 C3 65.6(5) . . . . ?
O6 Nd1 O5 C3 -179.6(4) 1_455 . . . ?
O4 Nd1 O5 C3 -35.7(5) 2_645 . . . ?
O5 Nd1 O5 C3 178.6(6) 3_675 . . . ?
Na1 Nd1 O5 C3 108(4) 1_455 . . . ?
Na1 Nd1 O5 C3 1.2(5) . . . . ?
Nd1 Nd1 O5 C3 178.6(6) 3_675 . . . ?
O2 Nd1 O5 Nd1 118.6(2) 2_645 . . 3_675 ?
O7 Nd1 O5 Nd1 -69.91(14) 3_675 . . 3_675 ?
O8 Nd1 O5 Nd1 71.46(14) . . . 3_675 ?
O1 Nd1 O5 Nd1 -144.18(16) . . . 3_675 ?
O3 Nd1 O5 Nd1 -112.94(19) . . . 3_675 ?
O6 Nd1 O5 Nd1 1.9(2) 1_455 . . 3_675 ?
O4 Nd1 O5 Nd1 145.71(15) 2_645 . . 3_675 ?
O5 Nd1 O5 Nd1 0.0 3_675 . . 3_675 ?
Na1 Nd1 O5 Nd1 -71(4) 1_455 . . 3_675 ?
Na1 Nd1 O5 Nd1 -177.39(14) . . . 3_675 ?
O9 Na1 O6 C3 114.2(12) . . . . ?
O3 Na1 O6 C3 -135.6(5) 1_655 . . . ?
O1 Na1 O6 C3 -29.6(5) . . . . ?
O9' Na1 O6 C3 116.7(8) . . . . ?
O2 Na1 O6 C3 145.3(5) 2_745 . . . ?
O4 Na1 O6 C3 42.6(5) 2_645 . . . ?
O10 Na1 O6 C3 -95.4(6) . . . . ?
Nd1 Na1 O6 C3 -174.6(6) 1_655 . . . ?
Nd1 Na1 O6 C3 5.0(5) . . . . ?
O9 Na1 O6 Nd1 -71.2(12) . . . 1_655 ?
O3 Na1 O6 Nd1 38.98(14) 1_655 . . 1_655 ?
O1 Na1 O6 Nd1 144.97(15) . . . 1_655 ?
O9' Na1 O6 Nd1 -68.7(7) . . . 1_655 ?
O2 Na1 O6 Nd1 -40.07(15) 2_745 . . 1_655 ?
O4 Na1 O6 Nd1 -142.80(15) 2_645 . . 1_655 ?
O10 Na1 O6 Nd1 79.3(4) . . . 1_655 ?
Nd1 Na1 O6 Nd1 179.66(12) . . . 1_655 ?
O2 Nd1 O8 C4 -167.3(5) 2_645 . . . ?
O7 Nd1 O8 C4 41.5(6) 3_675 . . . ?
O5 Nd1 O8 C4 -15.7(5) . . . . ?
O1 Nd1 O8 C4 -76.5(5) . . . . ?
O3 Nd1 O8 C4 169.0(4) . . . . ?
O6 Nd1 O8 C4 125.4(5) 1_455 . . . ?
O4 Nd1 O8 C4 -99.3(5) 2_645 . . . ?
O5 Nd1 O8 C4 62.7(5) 3_675 . . . ?
Na1 Nd1 O8 C4 163.4(5) 1_455 . . . ?
Na1 Nd1 O8 C4 -81.2(5) . . . . ?
Nd1 Nd1 O8 C4 23.8(5) 3_675 . . . ?
Na1 O2 C1 O1 41.0(10) 2_755 . . . ?
Nd1 O2 C1 O1 -167.6(4) 2_655 . . . ?
Na1 O2 C1 C2 -140.0(4) 2_755 . . . ?
Nd1 O2 C1 C2 11.4(7) 2_655 . . . ?
Na1 O1 C1 O2 49.7(8) . . . . ?
Nd1 O1 C1 O2 -156.1(5) . . . . ?
Na1 O1 C1 C2 -129.3(4) . . . . ?
Nd1 O1 C1 C2 24.9(6) . . . . ?
Na1 O3 C2 O4 -36.3(10) 1_455 . . . ?
Nd1 O3 C2 O4 159.2(4) . . . . ?
Na1 O3 C2 C1 143.8(5) 1_455 . . . ?
Nd1 O3 C2 C1 -20.8(6) . . . . ?
Nd1 O4 C2 O3 171.7(4) 2_655 . . . ?
Na1 O4 C2 O3 -55.4(7) 2_655 . . . ?
Nd1 O4 C2 C1 -8.4(6) 2_655 . . . ?
Na1 O4 C2 C1 124.5(4) 2_655 . . . ?
O2 C1 C2 O3 178.0(5) . . . . ?
O1 C1 C2 O3 -2.9(7) . . . . ?
O2 C1 C2 O4 -1.9(8) . . . . ?
O1 C1 C2 O4 177.2(5) . . . . ?
Na1 O6 C3 O5 -6.2(9) . . . . ?
Nd1 O6 C3 O5 -179.7(4) 1_655 . . . ?
Na1 O6 C3 C3 173.3(4) . . . 3_775 ?
Nd1 O6 C3 C3 -0.2(8) 1_655 . . 3_775 ?
Nd1 O5 C3 O6 1.5(9) . . . . ?
Nd1 O5 C3 O6 179.9(4) 3_675 . . . ?
Nd1 O5 C3 C3 -178.0(4) . . . 3_775 ?
Nd1 O5 C3 C3 0.4(7) 3_675 . . 3_775 ?
Nd1 O7 C4 O8 -14.7(9) 3_675 . . . ?
Nd1 O7 C4 C5 162.8(4) 3_675 . . . ?
Nd1 O8 C4 O7 -19.0(9) . . . . ?
Nd1 O8 C4 C5 163.5(4) . . . . ?
O7 C4 C5 C5 152.4(7) . . . 3_665 ?
O8 C4 C5 C5 -29.9(10) . . . 3_665 ?
O3 Na1 O9 O9' -96(3) 1_655 . . . ?
O1 Na1 O9 O9' 146(3) . . . . ?
O2 Na1 O9 O9' -23(3) 2_745 . . . ?
O6 Na1 O9 O9' 6(4) . . . . ?
O4 Na1 O9 O9' 74(3) 2_645 . . . ?
O10 Na1 O9 O9' -151(3) . . . . ?
Nd1 Na1 O9 O9' -49(3) 1_655 . . . ?
Nd1 Na1 O9 O9' 106(3) . . . . ?
O3 Na1 O9' O9 90(3) 1_655 . . . ?
O1 Na1 O9' O9 -39(3) . . . . ?
O2 Na1 O9' O9 157(3) 2_745 . . . ?
O6 Na1 O9' O9 -176(2) . . . . ?
O4 Na1 O9' O9 -107(3) 2_645 . . . ?
O10 Na1 O9' O9 26(3) . . . . ?
Nd1 Na1 O9' O9 138(3) 1_655 . . . ?
Nd1 Na1 O9' O9 -81(3) . . . . ?
O9 Na1 O10 O10' 28(3) . . . . ?
O3 Na1 O10 O10' -103(3) 1_655 . . . ?
O1 Na1 O10 O10' 153(3) . . . . ?
O9' Na1 O10 O10' 21(3) . . . . ?
O2 Na1 O10 O10' -47(3) 2_745 . . . ?
O6 Na1 O10 O10' -141(2) . . . . ?
O4 Na1 O10 O10' 99(3) 2_645 . . . ?
Nd1 Na1 O10 O10' -94(3) 1_655 . . . ?
Nd1 Na1 O10 O10' 137(3) . . . . ?
